data_7017309
loop_
_publ_author_name
'Singh Pannu, Ajay Pal'
'Kapoor, Pratibha'
'Hundal, Geeta'
'Kapoor, Ramesh'
'Corbella, Montserrat'
'Aliaga-Alcalde, N\'uria'
'Singh Hundal, Maninder'

_publ_section_title
;
 Magneto-structural studies of two new
 cobalt(ii)-N,N-diisobutylisonicotinamide compounds: [CoLCl(2)](n) and
 [Co(L)(2)(H(2)O)(4)][CoLBr(3)](2)&#x00B7;2H(2)O.
;
_journal_issue 46
_journal_name_full 'Dalton transactions (Cambridge, England : 2003)'
_journal_page_first 12560
_journal_page_last 12569
_journal_paper_doi 10.1039/c1dt10991j
_journal_volume 40
_journal_year 2011
_chemical_formula_moiety 'C14 H22 Cl2 Co N2 O'
_chemical_formula_sum 'C14 H22 Cl2 Co N2 O'
_chemical_formula_weight 364.17
_chemical_name_systematic
;
?
;
_space_group_IT_number 4
_symmetry_cell_setting monoclinic
_symmetry_space_group_name_Hall 'P 2yb'
_symmetry_space_group_name_H-M 'P 1 21 1'
_atom_sites_solution_hydrogens geom
_atom_sites_solution_primary direct
_atom_sites_solution_secondary difmap
_audit_creation_method SHELXL-97
_cell_angle_alpha 90.00
_cell_angle_beta 109.658(2)
_cell_angle_gamma 90.00
_cell_formula_units_Z 2
_cell_length_a 9.3915(4)
_cell_length_b 7.3850(3)
_cell_length_c 13.1072(4)
_cell_measurement_reflns_used 53
_cell_measurement_temperature 120(2)
_cell_measurement_theta_max 20
_cell_measurement_theta_min 12
_cell_volume 856.08(6)
_computing_cell_refinement 'CAD4 Express Software (Enraf-Nonius)'
_computing_data_collection 'CAD4 Express Software (Enraf-Nonius)'
_computing_data_reduction 'CAD4 Express Software (Enraf-Nonius)'
_computing_molecular_graphics ' ORTEP3 for Windows (Farrugia,1997)'
_computing_structure_refinement 'SHELXL-97 (Sheldrick, 1997)'
_computing_structure_solution 'SIR-97 (Altomare et al., 1999)'
_diffrn_ambient_temperature 120(2)
_diffrn_measured_fraction_theta_full 0.949
_diffrn_measured_fraction_theta_max 0.950
_diffrn_measurement_device_type 'Nonius kappa CCD2000'
_diffrn_measurement_method '\w scans'
_diffrn_radiation_monochromator graphite
_diffrn_radiation_source 'fine-focus sealed tube'
_diffrn_radiation_type CuK\a
_diffrn_radiation_wavelength 1.54178
_diffrn_reflns_av_R_equivalents 0.0251
_diffrn_reflns_av_sigmaI/netI 0.0601
_diffrn_reflns_limit_h_max 10
_diffrn_reflns_limit_h_min -7
_diffrn_reflns_limit_k_max 8
_diffrn_reflns_limit_k_min -6
_diffrn_reflns_limit_l_max 15
_diffrn_reflns_limit_l_min -15
_diffrn_reflns_number 3327
_diffrn_reflns_theta_full 64.76
_diffrn_reflns_theta_max 64.76
_diffrn_reflns_theta_min 3.58
_diffrn_standards_interval_count 100
_exptl_absorpt_coefficient_mu 10.701
_exptl_absorpt_correction_T_max 0.238
_exptl_absorpt_correction_T_min 0.220
_exptl_absorpt_correction_type multi-scan
_exptl_absorpt_process_details 'R. H. Blessing, Acta Crystallogr., Sect A 1995, 51, 33-38'
_exptl_crystal_colour blue
_exptl_crystal_density_diffrn 1.413
_exptl_crystal_density_method 'not measured'
_exptl_crystal_description needles
_exptl_crystal_F_000 378
_exptl_crystal_size_max 0.20
_exptl_crystal_size_mid 0.18
_exptl_crystal_size_min 0.18
_refine_diff_density_max 0.461
_refine_diff_density_min -0.464
_refine_diff_density_rms 0.088
_refine_ls_abs_structure_details 'Flack H D (1983), Acta Cryst. A39, 876-881'
_refine_ls_abs_structure_Flack 0.015(7)
_refine_ls_extinction_method none
_refine_ls_goodness_of_fit_ref 1.262
_refine_ls_hydrogen_treatment none
_refine_ls_matrix_type full
_refine_ls_number_parameters 181
_refine_ls_number_reflns 1771
_refine_ls_number_restraints 1
_refine_ls_restrained_S_all 1.261
_refine_ls_R_factor_all 0.0400
_refine_ls_R_factor_gt 0.0396
_refine_ls_shift/su_max 0.004
_refine_ls_shift/su_mean 0.001
_refine_ls_structure_factor_coef Fsqd
_refine_ls_weighting_details 'calc w=1/[\s^2^(Fo^2^)+(0.0000P)^2^+1.1513P] where P=(Fo^2^+2Fc^2^)/3'
_refine_ls_weighting_scheme calc
_refine_ls_wR_factor_gt 0.0985
_refine_ls_wR_factor_ref 0.0986
_reflns_number_gt 1751
_reflns_number_total 1771
_reflns_threshold_expression >2sigma(I)
_cod_data_source_file c1dt10991j.txt
_cod_data_source_block shelxl
_cod_original_sg_symbol_H-M 'P 21'
_cod_database_code 7017309

loop_
_symmetry_equiv_pos_as_xyz
'x, y, z'
'-x, y+1/2, -z'

loop_
_atom_site_label
_atom_site_type_symbol
_atom_site_fract_x
_atom_site_fract_y
_atom_site_fract_z
_atom_site_U_iso_or_equiv
_atom_site_adp_type
_atom_site_occupancy
_atom_site_symmetry_multiplicity
_atom_site_calc_flag
_atom_site_refinement_flags
C1 C 0.3374(6) -0.2357(8) 0.2380(4) 0.0135(12) Uani 1 1 d .
C2 C 0.3747(6) -0.1336(10) 0.3316(4) 0.0179(12) Uani 1 1 d .
H2 H 0.3514 -0.1759 0.3910 0.021 Uiso 1 1 calc R
C3 C 0.4460(7) 0.0300(8) 0.3373(4) 0.0169(13) Uani 1 1 d .
H3 H 0.4699 0.0972 0.4009 0.020 Uiso 1 1 calc R
C4 C 0.4491(6) -0.0045(9) 0.1624(4) 0.0157(13) Uani 1 1 d .
H4 H 0.4737 0.0399 0.1040 0.019 Uiso 1 1 calc R
C5 C 0.3796(6) -0.1719(8) 0.1527(4) 0.0158(13) Uani 1 1 d .
H5 H 0.3614 -0.2404 0.0901 0.019 Uiso 1 1 calc R
C6 C 0.2576(6) -0.4142(8) 0.2318(4) 0.0131(12) Uani 1 1 d .
C7 C 0.0224(7) -0.2610(8) 0.2265(4) 0.0184(12) Uani 1 1 d .
H7A H 0.0843 -0.1526 0.2440 0.022 Uiso 1 1 calc R
H7B H -0.0319 -0.2699 0.2775 0.022 Uiso 1 1 calc R
C8 C -0.0917(7) -0.2425(9) 0.1121(5) 0.0232(14) Uani 1 1 d .
H8 H -0.1457 -0.3577 0.0920 0.028 Uiso 1 1 calc R
C9 C -0.0153(7) -0.2005(9) 0.0303(4) 0.0268(14) Uani 1 1 d .
H9A H 0.0549 -0.2953 0.0309 0.040 Uiso 1 1 calc R
H9B H 0.0379 -0.0876 0.0485 0.040 Uiso 1 1 calc R
H9C H -0.0900 -0.1918 -0.0406 0.040 Uiso 1 1 calc R
C10 C -0.2067(7) -0.0953(11) 0.1123(5) 0.0369(18) Uani 1 1 d .
H10A H -0.2800 -0.0842 0.0410 0.055 Uiso 1 1 calc R
H10B H -0.1553 0.0181 0.1335 0.055 Uiso 1 1 calc R
H10C H -0.2568 -0.1276 0.1626 0.055 Uiso 1 1 calc R
C11 C 0.0557(6) -0.5951(8) 0.2559(4) 0.0169(13) Uani 1 1 d .
H11A H 0.1164 -0.6927 0.2428 0.020 Uiso 1 1 calc R
H11B H -0.0455 -0.6062 0.2036 0.020 Uiso 1 1 calc R
C12 C 0.0482(6) -0.6146(10) 0.3708(4) 0.0210(12) Uani 1 1 d .
H12 H -0.0236 -0.5251 0.3799 0.025 Uiso 1 1 calc R
C13 C -0.0113(8) -0.8026(10) 0.3811(5) 0.0305(16) Uani 1 1 d .
H13A H -0.0176 -0.8172 0.4523 0.046 Uiso 1 1 calc R
H13B H 0.0561 -0.8920 0.3697 0.046 Uiso 1 1 calc R
H13C H -0.1099 -0.8175 0.3279 0.046 Uiso 1 1 calc R
C14 C 0.2013(7) -0.5808(9) 0.4569(4) 0.0250(15) Uani 1 1 d .
H14A H 0.1923 -0.5921 0.5274 0.038 Uiso 1 1 calc R
H14B H 0.2353 -0.4610 0.4483 0.038 Uiso 1 1 calc R
H14C H 0.2729 -0.6679 0.4492 0.038 Uiso 1 1 calc R
N1 N 0.4827(5) 0.0968(7) 0.2530(3) 0.0145(10) Uani 1 1 d .
N2 N 0.1212(5) -0.4196(6) 0.2393(3) 0.0119(10) Uani 1 1 d .
O1 O 0.3253(4) -0.5578(6) 0.2222(3) 0.0166(8) Uani 1 1 d .
Cl1 Cl 0.66746(16) -0.5394(2) 0.41870(10) 0.0257(4) Uani 1 1 d .
Cl2 Cl 0.62530(15) -0.59178(18) 0.11646(9) 0.0200(4) Uani 1 1 d .
Co1 Co 0.53862(9) -0.63467(12) 0.25286(6) 0.0119(2) Uani 1 1 d .

loop_
_atom_site_aniso_label
_atom_site_aniso_U_11
_atom_site_aniso_U_22
_atom_site_aniso_U_33
_atom_site_aniso_U_23
_atom_site_aniso_U_13
_atom_site_aniso_U_12
C1 0.008(3) 0.017(3) 0.018(3) 0.004(2) 0.008(2) 0.000(2)
C2 0.019(3) 0.021(3) 0.017(2) 0.006(3) 0.010(2) 0.002(3)
C3 0.014(3) 0.021(3) 0.014(2) -0.001(2) 0.002(2) 0.002(2)
C4 0.010(3) 0.024(4) 0.018(3) 0.001(2) 0.011(2) -0.002(2)
C5 0.016(3) 0.014(3) 0.019(3) -0.002(2) 0.009(2) 0.001(2)
C6 0.013(3) 0.014(3) 0.012(2) 0.002(2) 0.004(2) 0.000(2)
C7 0.018(3) 0.015(3) 0.024(3) 0.004(2) 0.009(2) 0.000(2)
C8 0.015(3) 0.022(4) 0.032(3) 0.010(3) 0.007(3) -0.001(3)
C9 0.029(4) 0.027(4) 0.021(3) 0.003(3) 0.005(2) 0.007(3)
C10 0.024(4) 0.042(5) 0.042(3) 0.011(4) 0.007(3) 0.015(3)
C11 0.014(3) 0.016(4) 0.023(2) 0.000(2) 0.009(2) 0.003(2)
C12 0.024(3) 0.025(3) 0.020(2) 0.008(3) 0.015(2) 0.002(3)
C13 0.032(4) 0.030(4) 0.037(3) 0.012(3) 0.022(3) 0.001(3)
C14 0.033(4) 0.021(4) 0.022(2) 0.005(3) 0.010(2) 0.003(3)
N1 0.009(2) 0.015(3) 0.018(2) 0.0036(19) 0.0026(19) 0.0011(19)
N2 0.012(3) 0.012(3) 0.014(2) 0.0004(18) 0.0076(18) -0.0019(19)
O1 0.010(2) 0.015(2) 0.0261(18) -0.0015(16) 0.0076(15) 0.0016(16)
Cl1 0.0254(8) 0.0344(9) 0.0169(6) -0.0052(6) 0.0064(5) -0.0074(7)
Cl2 0.0191(7) 0.0249(9) 0.0204(6) 0.0025(5) 0.0125(5) -0.0036(5)
Co1 0.0099(4) 0.0110(5) 0.0161(4) -0.0009(4) 0.0060(3) -0.0023(4)

loop_
_atom_type_symbol
_atom_type_description
_atom_type_scat_dispersion_real
_atom_type_scat_dispersion_imag
_atom_type_scat_source
C C 0.0181 0.0091 'International Tables Vol C Tables 4.2.6.8 and 6.1.1.4'
H H 0.0000 0.0000 'International Tables Vol C Tables 4.2.6.8 and 6.1.1.4'
N N 0.0311 0.0180 'International Tables Vol C Tables 4.2.6.8 and 6.1.1.4'
O O 0.0492 0.0322 'International Tables Vol C Tables 4.2.6.8 and 6.1.1.4'
Cl Cl 0.3639 0.7018 'International Tables Vol C Tables 4.2.6.8 and 6.1.1.4'
Co Co -2.3653 3.6143 'International Tables Vol C Tables 4.2.6.8 and 6.1.1.4'

loop_
_geom_angle_atom_site_label_1
_geom_angle_atom_site_label_2
_geom_angle_atom_site_label_3
_geom_angle
_geom_angle_site_symmetry_1
_geom_angle_site_symmetry_3
C2 C1 C5 118.3(5) . .
C2 C1 C6 119.9(5) . .
C5 C1 C6 121.8(5) . .
C3 C2 C1 120.2(5) . .
C3 C2 H2 119.9 . .
C1 C2 H2 119.9 . .
N1 C3 C2 122.0(5) . .
N1 C3 H3 119.0 . .
C2 C3 H3 119.0 . .
N1 C4 C5 122.7(5) . .
N1 C4 H4 118.7 . .
C5 C4 H4 118.7 . .
C4 C5 C1 118.9(5) . .
C4 C5 H5 120.5 . .
C1 C5 H5 120.5 . .
O1 C6 N2 121.1(5) . .
O1 C6 C1 118.8(5) . .
N2 C6 C1 120.1(5) . .
N2 C7 C8 113.0(5) . .
N2 C7 H7A 109.0 . .
C8 C7 H7A 109.0 . .
N2 C7 H7B 109.0 . .
C8 C7 H7B 109.0 . .
H7A C7 H7B 107.8 . .
C9 C8 C7 111.8(5) . .
C9 C8 C10 111.1(5) . .
C7 C8 C10 108.8(5) . .
C9 C8 H8 108.3 . .
C7 C8 H8 108.3 . .
C10 C8 H8 108.3 . .
C8 C9 H9A 109.5 . .
C8 C9 H9B 109.5 . .
H9A C9 H9B 109.5 . .
C8 C9 H9C 109.5 . .
H9A C9 H9C 109.5 . .
H9B C9 H9C 109.5 . .
C8 C10 H10A 109.5 . .
C8 C10 H10B 109.5 . .
H10A C10 H10B 109.5 . .
C8 C10 H10C 109.5 . .
H10A C10 H10C 109.5 . .
H10B C10 H10C 109.5 . .
N2 C11 C12 112.6(5) . .
N2 C11 H11A 109.1 . .
C12 C11 H11A 109.1 . .
N2 C11 H11B 109.1 . .
C12 C11 H11B 109.1 . .
H11A C11 H11B 107.8 . .
C14 C12 C13 111.6(5) . .
C14 C12 C11 111.6(4) . .
C13 C12 C11 108.2(5) . .
C14 C12 H12 108.5 . .
C13 C12 H12 108.5 . .
C11 C12 H12 108.5 . .
C12 C13 H13A 109.5 . .
C12 C13 H13B 109.5 . .
H13A C13 H13B 109.5 . .
C12 C13 H13C 109.5 . .
H13A C13 H13C 109.5 . .
H13B C13 H13C 109.5 . .
C12 C14 H14A 109.5 . .
C12 C14 H14B 109.5 . .
H14A C14 H14B 109.5 . .
C12 C14 H14C 109.5 . .
H14A C14 H14C 109.5 . .
H14B C14 H14C 109.5 . .
C4 N1 C3 117.9(5) . .
C4 N1 Co1 121.3(4) . 1_565
C3 N1 Co1 119.2(4) . 1_565
C6 N2 C7 124.1(5) . .
C6 N2 C11 119.9(5) . .
C7 N2 C11 115.9(4) . .
C6 O1 Co1 136.5(4) . .
O1 Co1 N1 92.02(18) . 1_545
O1 Co1 Cl1 106.75(11) . .
N1 Co1 Cl1 111.19(13) 1_545 .
O1 Co1 Cl2 114.41(11) . .
N1 Co1 Cl2 107.56(13) 1_545 .
Cl1 Co1 Cl2 121.11(6) . .

loop_
_geom_bond_atom_site_label_1
_geom_bond_atom_site_label_2
_geom_bond_distance
_geom_bond_site_symmetry_2
C1 C2 1.382(8) .
C1 C5 1.388(7) .
C1 C6 1.505(8) .
C2 C3 1.371(9) .
C2 H2 0.9300 .
C3 N1 1.356(7) .
C3 H3 0.9300 .
C4 N1 1.348(7) .
C4 C5 1.383(8) .
C4 H4 0.9300 .
C5 H5 0.9300 .
C6 O1 1.264(7) .
C6 N2 1.318(7) .
C7 N2 1.469(7) .
C7 C8 1.528(8) .
C7 H7A 0.9700 .
C7 H7B 0.9700 .
C8 C9 1.510(8) .
C8 C10 1.533(9) .
C8 H8 0.9800 .
C9 H9A 0.9600 .
C9 H9B 0.9600 .
C9 H9C 0.9600 .
C10 H10A 0.9600 .
C10 H10B 0.9600 .
C10 H10C 0.9600 .
C11 N2 1.482(7) .
C11 C12 1.538(6) .
C11 H11A 0.9700 .
C11 H11B 0.9700 .
C12 C14 1.520(8) .
C12 C13 1.520(10) .
C12 H12 0.9800 .
C13 H13A 0.9600 .
C13 H13B 0.9600 .
C13 H13C 0.9600 .
C14 H14A 0.9600 .
C14 H14B 0.9600 .
C14 H14C 0.9600 .
N1 Co1 2.052(5) 1_565
O1 Co1 1.989(4) .
Cl1 Co1 2.2169(15) .
Cl2 Co1 2.2222(13) .
Co1 N1 2.052(5) 1_545

loop_
_geom_torsion_atom_site_label_1
_geom_torsion_atom_site_label_2
_geom_torsion_atom_site_label_3
_geom_torsion_atom_site_label_4
_geom_torsion
_geom_torsion_site_symmetry_4
C5 C1 C2 C3 2.6(8) .
C6 C1 C2 C3 -179.3(5) .
C1 C2 C3 N1 -0.2(8) .
N1 C4 C5 C1 2.4(8) .
C2 C1 C5 C4 -3.7(8) .
C6 C1 C5 C4 178.3(5) .
C2 C1 C6 O1 -115.0(6) .
C5 C1 C6 O1 63.0(7) .
C2 C1 C6 N2 63.3(7) .
C5 C1 C6 N2 -118.7(6) .
N2 C7 C8 C9 -67.0(7) .
N2 C7 C8 C10 169.9(5) .
N2 C11 C12 C14 -53.4(7) .
N2 C11 C12 C13 -176.6(5) .
C5 C4 N1 C3 0.0(8) .
C5 C4 N1 Co1 -165.4(4) 1_565
C2 C3 N1 C4 -1.1(8) .
C2 C3 N1 Co1 164.6(4) 1_565
O1 C6 N2 C7 -165.8(5) .
C1 C6 N2 C7 15.9(7) .
O1 C6 N2 C11 10.8(7) .
C1 C6 N2 C11 -167.5(4) .
C8 C7 N2 C6 96.3(6) .
C8 C7 N2 C11 -80.5(6) .
C12 C11 N2 C6 108.2(5) .
C12 C11 N2 C7 -74.9(6) .
N2 C6 O1 Co1 -156.4(4) .
C1 C6 O1 Co1 21.9(7) .
C6 O1 Co1 N1 160.2(5) 1_545
C6 O1 Co1 Cl1 47.3(5) .
C6 O1 Co1 Cl2 -89.5(5) .
